data_4126063
loop_
_publ_author_name
'Pei, Wen-Yuan'
'Xu, Guohai'
'Yang, Jin'
'Wu, Hui'
'Chen, Banglin'
'Zhou, Wei'
'Ma, Jian-Fang'

_publ_section_title
;
 Versatile Assembly of Metal-Coordinated Calix[4]resorcinarene Cavitands
 and Cages through Ancillary Linker Tuning.
;
_journal_issue 22
_journal_name_full 'Journal of the American Chemical Society'
_journal_page_first 7648
_journal_page_last 7656
_journal_paper_doi 10.1021/jacs.7b03169
_journal_volume 139
_journal_year 2017
_chemical_formula_sum 'C26 H20 N4 O6 Zn'
_chemical_formula_weight 549.85
_space_group_IT_number 85
_symmetry_cell_setting tetragonal
_symmetry_space_group_name_Hall '-P 4a'
_symmetry_space_group_name_H-M 'P 4/n :2'
_audit_creation_date 2017-01-02T06:35
_audit_creation_method 'from EXP file using GSAS2CIF'
_cell_angle_alpha 90.0
_cell_angle_beta 90.0
_cell_angle_gamma 90.0
_cell_formula_units_Z 8
_cell_length_a 21.388(4)
_cell_length_b 21.388
_cell_length_c 12.031(4)
_cell_measurement_temperature 298
_cell_volume 5504(2)
_computing_structure_refinement GSAS
_diffrn_ambient_temperature 298
_diffrn_measurement_device_type Rigaku_Ultima_IV
_diffrn_radiation_polarisn_ratio 0.5
_diffrn_radiation_probe x-ray
_diffrn_radiation_type 'Cu K\a'
_diffrn_radiation_wavelength 1.5418
_diffrn_radiation_wavelength_wt 1.00
_exptl_absorpt_correction_T_max 1.00000
_exptl_absorpt_correction_T_min 1.00000
_pd_calc_method 'Rietveld Refinement'
_pd_meas_2theta_range_inc 0.02
_pd_meas_2theta_range_max 55.0
_pd_meas_2theta_range_min 2.0
_pd_meas_number_of_points 2651
_pd_phase_name NENU-JFM_1a
_pd_proc_2theta_range_inc 0.02
_pd_proc_2theta_range_max 55.00592
_pd_proc_2theta_range_min 2.00592
_pd_proc_info_datetime 2017-01-02T06:35:32
_pd_proc_ls_peak_cutoff 0.01000
_pd_proc_ls_prof_R_factor 0.0635
_pd_proc_ls_prof_wR_expected 0.0195
_pd_proc_ls_prof_wR_factor 0.0868
_pd_proc_number_of_points 2651
_refine_ls_goodness_of_fit_all 4.46
_refine_ls_matrix_type full
_refine_ls_number_parameters 10
_refine_ls_number_restraints 0
_refine_ls_R_Fsqd_factor 0.04794
_refine_ls_shift/su_max 0.04
_refine_ls_shift/su_mean 0.01
_reflns_d_resolution_high 1.670
_reflns_d_resolution_low 15.124
_reflns_limit_h_max 13
_reflns_limit_h_min 0
_reflns_limit_k_max 13
_reflns_limit_k_min 0
_reflns_limit_l_max 7
_reflns_limit_l_min 0
_reflns_number_total 1243
_cod_data_source_file ja7b03169_si_003.cif
_cod_data_source_block NENU_1A_ActivatedStructure
_cod_depositor_comments
;
The following automatic conversions were performed:

'_geom_bond_publ_flag' value 'N' changed to 'n' according to
/home/data/users/saulius/crontab/automatic-downloads/rss-feeds/ACS/lib/dictionaries/cif_core.dic
dictionary named 'cif_core.dic' version 2.4.2 from 2011-04-26 (69
times).

'_geom_angle_publ_flag' value 'N' changed to 'n' according to
/home/data/users/saulius/crontab/automatic-downloads/rss-feeds/ACS/lib/dictionaries/cif_core.dic
dictionary named 'cif_core.dic' version 2.4.2 from 2011-04-26 (115
times).

Automatic conversion script
Id: cif_fix_values 4973 2017-02-22 13:04:09Z antanas 

 Adding full bibliography for 4126063--4126067.cif.
;
_cod_original_cell_volume 5503.8(33)
_cod_original_sg_symbol_H-M 'P 4/n'
_cod_database_code 4126063
_gsas_exptl_extinct_corr_t_min 1.00000
_gsas_exptl_extinct_corr_t_max 1.00000

loop_
_symmetry_equiv_pos_site_id
_symmetry_equiv_pos_as_xyz
1 +x,+y,+z
2 -y+1/2,+x,+z
3 -x+1/2,-y+1/2,+z
4 +y,-x+1/2,+z
-1 -x,-y,-z
-2 +y+1/2,-x,-z
-3 +x+1/2,+y+1/2,-z
-4 -y,+x+1/2,-z

loop_
_atom_site_type_symbol
_atom_site_label
_atom_site_fract_x
_atom_site_fract_y
_atom_site_fract_z
_atom_site_occupancy
_atom_site_thermal_displace_type
_atom_site_U_iso_or_equiv
_atom_site_symmetry_multiplicity
C C1 0.45233(19) 0.76852(29) 0.1847(5) 1.0 Uiso 0.025 8
C C2 0.46524(19) 0.83603(29) 0.1609(5) 1.0 Uiso 0.025 8
C C3 0.52162(19) 0.86330(29) 0.1950(5) 1.0 Uiso 0.025 8
C C4 0.53188(19) 0.92702(29) 0.1739(5) 1.0 Uiso 0.025 8
C C5 0.48651(19) 0.96260(29) 0.1190(5) 1.0 Uiso 0.025 8
C C6 0.42975(19) 0.93549(29) 0.0833(5) 1.0 Uiso 0.025 8
C C7 0.42011(19) 0.87133(29) 0.1044(5) 1.0 Uiso 0.025 8
C C8 0.58978(19) 0.95756(29) 0.2194(5) 1.0 Uiso 0.025 8
H H9 0.55693(19) 0.83603(29) 0.2387(5) 1.0 Uiso 0.025 8
H H10 0.49510(19) 1.01231(29) 0.1048(5) 1.0 Uiso 0.025 8
H H11 0.37717(19) 0.84841(29) 0.0767(5) 1.0 Uiso 0.025 8
N N12 0.38406(19) 0.97190(29) 0.0339(5) 1.0 Uiso 0.025 8
O O13 0.41653(19) 0.73757(29) 0.1227(5) 1.0 Uiso 0.025 8
O O14 0.47999(19) 0.74521(29) 0.2722(5) 1.0 Uiso 0.025 8
O O15 0.63093(19) 0.92636(29) 0.2678(5) 1.0 Uiso 0.025 8
O O16 0.59194(19) 1.01869(29) 0.2082(5) 1.0 Uiso 0.025 8
H H17 0.35165(19) 0.94858(29) -0.0136(5) 1.0 Uiso 0.025 8
H H18 0.40141(19) 1.00951(29) -0.0080(5) 1.0 Uiso 0.025 8
Zn Zn19 0.46581(19) 0.65484(29) 0.2806(5) 1.0 Uiso 0.025 8
C C20 0.29524(19) 0.61424(29) 0.4515(5) 1.0 Uiso 0.025 8
C C21 0.24674(19) 0.62517(29) 0.3764(5) 1.0 Uiso 0.025 8
C C22 0.26068(19) 0.64170(29) 0.2668(5) 1.0 Uiso 0.025 8
C C23 0.32323(19) 0.64851(29) 0.2364(5) 1.0 Uiso 0.025 8
C C24 0.35687(19) 0.61889(29) 0.4135(5) 1.0 Uiso 0.025 8
C C25 0.41114(19) 0.60457(29) 0.4828(5) 1.0 Uiso 0.025 8
C C26 0.48030(19) 0.57346(29) 0.6082(5) 1.0 Uiso 0.025 8
C C27 0.41657(19) 0.57400(29) 0.5859(5) 1.0 Uiso 0.025 8
H H28 0.28571(19) 0.60117(29) 0.5377(5) 1.0 Uiso 0.025 8
H H29 0.19831(19) 0.61995(29) 0.4027(5) 1.0 Uiso 0.025 8
H H30 0.22368(19) 0.64946(29) 0.2059(5) 1.0 Uiso 0.025 8
H H31 0.33724(19) 0.66376(29) 0.1536(5) 1.0 Uiso 0.025 8
H H32 0.50632(19) 0.55509(29) 0.6786(5) 1.0 Uiso 0.025 8
H H33 0.37987(19) 0.55486(29) 0.6381(5) 1.0 Uiso 0.025 8
N N34 0.37036(19) 0.63739(29) 0.3080(5) 1.0 Uiso 0.025 8
N N35 0.46830(19) 0.62202(29) 0.4454(5) 1.0 Uiso 0.025 8
N N36 0.50965(19) 0.60254(29) 0.5224(5) 1.0 Uiso 0.025 8
C C37 0.67796(19) 0.62320(29) 0.7737(5) 1.0 Uiso 0.025 8
H H38 0.52301(19) 0.78367(29) 0.4824(5) 1.0 Uiso 0.025 8
O O39 0.67524(19) 0.54984(29) 0.6191(5) 1.0 Uiso 0.025 8
C C40 0.57700(19) 0.61517(29) 0.5102(5) 1.0 Uiso 0.025 8
C C41 0.60525(19) 0.63734(29) 0.6180(5) 1.0 Uiso 0.025 8
C C42 0.58371(19) 0.69265(29) 0.6680(5) 1.0 Uiso 0.025 8
C C43 0.60649(19) 0.71344(29) 0.7708(5) 1.0 Uiso 0.025 8
C C44 0.65340(19) 0.67760(29) 0.8216(5) 1.0 Uiso 0.025 8
C C45 0.65320(19) 0.60384(29) 0.6710(5) 1.0 Uiso 0.025 8
C C46 0.58153(19) 0.77388(29) 0.8214(5) 1.0 Uiso 0.025 8
C C47 0.55517(19) 0.77970(29) 0.5532(5) 1.0 Uiso 0.025 8
C C48 0.57876(19) 0.77258(29) 0.9488(5) 1.0 Uiso 0.025 8
H H49 0.58121(19) 0.64960(29) 0.4429(5) 1.0 Uiso 0.025 8
H H50 0.59994(19) 0.57200(29) 0.4821(5) 1.0 Uiso 0.025 8
H H51 0.67168(19) 0.69279(29) 0.9019(5) 1.0 Uiso 0.025 8
H H52 0.53331(19) 0.77920(29) 0.7904(5) 1.0 Uiso 0.025 8
H H53 0.60416(19) 0.77531(29) 0.5252(5) 1.0 Uiso 0.025 8
H H54 0.55821(19) 0.81623(29) 0.9805(5) 1.0 Uiso 0.025 8
H H55 0.62498(19) 0.76699(29) 0.9877(5) 1.0 Uiso 0.025 8
H H56 0.54916(19) 0.73333(29) 0.9757(5) 1.0 Uiso 0.025 8
O O57 0.53662(19) 0.72486(29) 0.6120(5) 1.0 Uiso 0.025 8

loop_
_atom_type_symbol
_atom_type_number_in_cell
_atom_type_scat_dispersion_real
_atom_type_scat_dispersion_imag
_atom_type_scat_Cromer_Mann_a1
_atom_type_scat_Cromer_Mann_a2
_atom_type_scat_Cromer_Mann_a3
_atom_type_scat_Cromer_Mann_a4
_atom_type_scat_Cromer_Mann_b1
_atom_type_scat_Cromer_Mann_b2
_atom_type_scat_Cromer_Mann_b3
_atom_type_scat_Cromer_Mann_b4
_atom_type_scat_Cromer_Mann_c
_atom_type_scat_source
Zn 8.0 0.000 0.000 14.0743 3.26550 7.03180 0.23330 5.16520 10.3163 2.41000 58.7097 1.30410 International_Tables_Vol_C
N 32.0 0.000 0.000 12.2126 0.00570 3.13220 9.89330 2.01250 28.9975 1.16630 0.58260 -11.529 International_Tables_Vol_C
C 208.0 0.000 0.000 2.31000 20.8439 1.02000 10.2075 1.58860 0.56870 0.86500 51.6512 0.21560 International_Tables_Vol_C
H 160.0 0.000 0.000 0.49300 10.5109 0.32291 26.1257 0.14019 3.14236 0.04081 57.7997 0.00304 International_Tables_Vol_C
O 48.0 0.000 0.000 3.04850 13.2771 2.28680 5.70110 1.54630 0.32390 0.86700 32.9089 0.25080 International_Tables_Vol_C

loop_
_geom_angle_atom_site_label_1
_geom_angle_atom_site_label_2
_geom_angle_atom_site_label_3
_geom_angle
_geom_angle_site_symmetry_1
_geom_angle_site_symmetry_3
_geom_angle_publ_flag
N34 Zn19 N35 79.5044(28) 1_555 1_555 n
N34 Zn19 O14 109.49400(20) 1_555 1_555 n
N34 Zn19 O16 97.71(26) 1_555 2_655 n
N35 Zn19 O14 111.963(5) 1_555 1_555 n
N35 Zn19 O16 102.86(15) 1_555 2_655 n
O14 Zn19 O16 138.75(23) 1_555 2_655 n
Zn19 N34 C23 126.6(5) 1_555 1_555 n
Zn19 N34 C24 113.8012(16) 1_555 1_555 n
C23 N34 C24 119.3(4) 1_555 1_555 n
Zn19 N35 N36 140.2(4) 1_555 1_555 n
Zn19 N35 C25 112.483(6) 1_555 1_555 n
N36 N35 C25 106.2(5) 1_555 1_555 n
N35 N36 C26 111.1(4) 1_555 1_555 n
N35 N36 C40 121.1(5) 1_555 1_555 n
C26 N36 C40 127.680(6) 1_555 1_555 n
C2 C1 O13 120.4(6) 1_555 1_555 n
C2 C1 O14 115.98090(20) 1_555 1_555 n
O13 C1 O14 123.6(6) 1_555 1_555 n
C1 C2 C3 120.280(4) 1_555 1_555 n
C1 C2 C7 119.0113(13) 1_555 1_555 n
C3 C2 C7 120.7090(30) 1_555 1_555 n
C2 C3 C4 119.049(4) 1_555 1_555 n
C2 C3 H9 120.9981(30) 1_555 1_555 n
C4 C3 H9 119.9447(11) 1_555 1_555 n
C3 C4 C5 120.3687(11) 1_555 1_555 n
C3 C4 C8 118.966(5) 1_555 1_555 n
C5 C4 C8 120.464(4) 1_555 1_555 n
C4 C5 C6 121.0900(31) 1_555 1_555 n
C4 C5 H10 119.1295(7) 1_555 1_555 n
C6 C5 H10 119.775(4) 1_555 1_555 n
C5 C6 C7 118.066(4) 1_555 1_555 n
C5 C6 N12 120.4332(30) 1_555 1_555 n
C7 C6 N12 121.4311(10) 1_555 1_555 n
C2 C7 C6 120.6976(9) 1_555 1_555 n
C2 C7 H11 119.0095(34) 1_555 1_555 n
C6 C7 H11 120.293(4) 1_555 1_555 n
Zn19 C8 C4 159.35(22) 4_565 1_555 n
Zn19 C8 O15 78.63(20) 4_565 1_555 n
Zn19 C8 O16 45.17(19) 4_565 1_555 n
C4 C8 O15 121.223(4) 1_555 1_555 n
C4 C8 O16 115.0368(32) 1_555 1_555 n
O15 C8 O16 123.6871(8) 1_555 1_555 n
C6 N12 H17 116.227(6) 1_555 1_555 n
C6 N12 H18 113.555(6) 1_555 1_555 n
H17 N12 H18 110.7(7) 1_555 1_555 n
Zn19 O14 C1 110.3473(33) 1_555 1_555 n
Zn19 O16 C8 100.09(24) 4_565 1_555 n
C21 C20 C24 118.5(5) 1_555 1_555 n
C21 C20 H28 121.2(5) 1_555 1_555 n
C24 C20 H28 120.2531(28) 1_555 1_555 n
C20 C21 C22 119.7(4) 1_555 1_555 n
C20 C21 H29 120.1(6) 1_555 1_555 n
C22 C21 H29 120.2089(14) 1_555 1_555 n
C21 C22 C23 118.6118(9) 1_555 1_555 n
C21 C22 H30 121.2(5) 1_555 1_555 n
C23 C22 H30 120.2(6) 1_555 1_555 n
N34 C23 C22 122.1(5) 1_555 1_555 n
N34 C23 H31 115.6(5) 1_555 1_555 n
C22 C23 H31 122.33590(10) 1_555 1_555 n
N34 C24 C20 121.6782(24) 1_555 1_555 n
N34 C24 C25 115.1(4) 1_555 1_555 n
C20 C24 C25 123.2(5) 1_555 1_555 n
N35 C25 C24 118.0(5) 1_555 1_555 n
N35 C25 C27 110.285(6) 1_555 1_555 n
C24 C25 C27 131.7(4) 1_555 1_555 n
N36 C26 C27 107.7(5) 1_555 1_555 n
N36 C26 H32 121.4(5) 1_555 1_555 n
C27 C26 H32 130.9724(35) 1_555 1_555 n
C25 C27 C26 104.7655(29) 1_555 1_555 n
C25 C27 H33 128.7(5) 1_555 1_555 n
C26 C27 H33 126.5(6) 1_555 1_555 n
C44 C37 C45 117.681(7) 1_555 1_555 n
C44 C37 C46 127.07(20) 1_555 2_655 n
C45 C37 C46 115.21(21) 1_555 2_655 n
C45 O39 C47 117.9(4) 1_555 2_655 n
N36 C40 C41 111.4(5) 1_555 1_555 n
N36 C40 H49 106.05410(10) 1_555 1_555 n
N36 C40 H50 108.2424(6) 1_555 1_555 n
C41 C40 H49 113.1(6) 1_555 1_555 n
C41 C40 H50 110.470(5) 1_555 1_555 n
H49 C40 H50 107.5(6) 1_555 1_555 n
C40 C41 C42 120.124(7) 1_555 1_555 n
C40 C41 C45 121.526(7) 1_555 1_555 n
C42 C41 C45 118.4(5) 1_555 1_555 n
C41 C42 C43 122.067(6) 1_555 1_555 n
C41 C42 O57 116.5(5) 1_555 1_555 n
C43 C42 O57 121.5(6) 1_555 1_555 n
C42 C43 C44 117.5(5) 1_555 1_555 n
C42 C43 C46 119.956(6) 1_555 1_555 n
C44 C43 C46 122.6(5) 1_555 1_555 n
C37 C44 C43 122.9(5) 1_555 1_555 n
C37 C44 H51 118.466(7) 1_555 1_555 n
C43 C44 H51 118.610(7) 1_555 1_555 n
C37 C45 O39 120.649(7) 1_555 1_555 n
C37 C45 C41 121.568(7) 1_555 1_555 n
O39 C45 C41 117.8(5) 1_555 1_555 n
C37 C46 C43 102.98(29) 4_565 1_555 n
C37 C46 C48 115.08(8) 4_565 1_555 n
C37 C46 H52 111.13(30) 4_565 1_555 n
C43 C46 C48 113.4(5) 1_555 1_555 n
C43 C46 H52 106.2(6) 1_555 1_555 n
C48 C46 H52 107.7(5) 1_555 1_555 n
H38 C47 O39 111.98(34) 1_555 4_565 n
H38 C47 H53 111.4(6) 1_555 1_555 n
H38 C47 O57 105.9(5) 1_555 1_555 n
O39 C47 H53 110.2(4) 4_565 1_555 n
O39 C47 O57 107.05(17) 4_565 1_555 n
H53 C47 O57 110.202(4) 1_555 1_555 n
C46 C48 H54 110.295(7) 1_555 1_555 n
C46 C48 H55 113.1(5) 1_555 1_555 n
C46 C48 H56 109.304(5) 1_555 1_555 n
H54 C48 H55 107.7(6) 1_555 1_555 n
H54 C48 H56 108.368(6) 1_555 1_555 n
H55 C48 H56 107.970(7) 1_555 1_555 n
C42 O57 C47 116.453(6) 1_555 1_555 n

loop_
_geom_bond_atom_site_label_1
_geom_bond_atom_site_label_2
_geom_bond_distance
_geom_bond_site_symmetry_2
_geom_bond_publ_flag
Zn19 N34 2.101(6) 1_555 n
Zn19 N35 2.104(9) 1_555 n
Zn19 O14 1.960(9) 1_555 n
Zn19 O15 2.367(6) 2_655 n
Zn19 O16 1.637(6) 2_655 n
N34 C23 1.347(7) 1_555 n
N34 C24 1.361(8) 1_555 n
N35 N36 1.347(8) 1_555 n
N35 C25 1.355(6) 1_555 n
N36 C26 1.358(8) 1_555 n
N36 C40 1.473(6) 1_555 n
C1 C2 1.498(9) 1_555 n
C1 O13 1.257(8) 1_555 n
C1 O14 1.306(8) 1_555 n
C2 C3 1.401(7) 1_555 n
C2 C7 1.401(8) 1_555 n
C3 C4 1.403(9) 1_555 n
C3 H9 1.090(8) 1_555 n
C4 C5 1.399(8) 1_555 n
C4 C8 1.504(7) 1_555 n
C5 C6 1.412(7) 1_555 n
C5 H10 1.092(9) 1_555 n
C6 C7 1.412(9) 1_555 n
C6 N12 1.384(7) 1_555 n
C7 H11 1.093(7) 1_555 n
C8 O15 1.249(7) 1_555 n
C8 O16 1.315(9) 1_555 n
N12 H17 1.027(8) 1_555 n
N12 H18 1.019(9) 1_555 n
C20 C21 1.396(7) 1_555 n
C20 C24 1.399(6) 1_555 n
C20 H28 1.093(8) 1_555 n
C21 C22 1.397(8) 1_555 n
C21 H29 1.089(6) 1_555 n
C22 C23 1.395(6) 1_555 n
C22 H30 1.091(7) 1_555 n
C23 N34 1.347(7) 1_555 n
C23 H31 1.091(8) 1_555 n
C24 N34 1.361(8) 1_555 n
C24 C25 1.462(7) 1_555 n
C25 N35 1.355(6) 1_555 n
C25 C27 1.407(9) 1_555 n
C26 N36 1.358(8) 1_555 n
C26 C27 1.389(6) 1_555 n
C26 H32 1.087(8) 1_555 n
C27 H33 1.085(7) 1_555 n
C37 C44 1.401(9) 1_555 n
C37 C45 1.407(8) 1_555 n
C37 C46 1.478(5) 2_655 n
O39 C45 1.395(9) 1_555 n
O39 C47 1.253(5) 2_655 n
C40 C41 1.507(8) 1_555 n
C40 H49 1.098(9) 1_555 n
C40 H50 1.099(8) 1_555 n
C41 C42 1.406(9) 1_555 n
C41 C45 1.404(7) 1_555 n
C42 C43 1.401(8) 1_555 n
C42 O57 1.394(7) 1_555 n
C43 C44 1.402(7) 1_555 n
C43 C46 1.526(9) 1_555 n
C44 H51 1.092(8) 1_555 n
C46 C48 1.534(9) 1_555 n
C46 H52 1.103(6) 1_555 n
C47 H38 1.098(8) 1_555 n
C47 H53 1.105(6) 1_555 n
C47 O57 1.425(9) 1_555 n
C48 H54 1.099(9) 1_555 n
C48 H55 1.100(6) 1_555 n
C48 H56 1.101(8) 1_555 n
